data_7707711
loop_
_publ_author_name
'Basak, Dipmalya'
'Mart\'i, Emma Reginc\'os'
'Murrie, Mark'
'Nemec, Ivan'
'Ray, Debashis'

_publ_section_title
;
 Solvent-induced structural transformation from heptanuclear to
 decanuclear [Co-Ln] coordination clusters: trapping of unique
 counteranion and understanding of aggregation pathways.
;
_journal_issue 27
_journal_name_full 'Dalton transactions (Cambridge, England : 2003)'
_journal_page_first 9574
_journal_page_last 9588
_journal_paper_doi 10.1039/d1dt01278a
_journal_volume 50
_journal_year 2021
_chemical_formula_moiety 'C60 H108 Co4 N2 O30 Tb3, C22 H44 O10 Tb, 2(C H4 O), 2(H2O)'
_chemical_formula_sum 'C84 H164 Co4 N2 O44 Tb4'
_chemical_formula_weight 2777.58
_space_group_crystal_system monoclinic
_space_group_IT_number 13
_space_group_name_Hall '-P 2yac'
_space_group_name_H-M_alt 'P 1 2/n 1'
_atom_sites_solution_hydrogens mixed
_audit_creation_method SHELXL-2014/7
_audit_update_record
;
2021-02-07 deposited with the CCDC.	2021-06-07 downloaded from the CCDC.
;
_cell_angle_alpha 90
_cell_angle_beta 107.573(3)
_cell_angle_gamma 90
_cell_formula_units_Z 2
_cell_length_a 19.1693(9)
_cell_length_b 12.4008(7)
_cell_length_c 27.0683(13)
_cell_measurement_reflns_used 46499
_cell_measurement_temperature 298(2)
_cell_measurement_theta_max 25.075
_cell_measurement_theta_min 2.820
_cell_volume 6134.3(5)
_computing_cell_refinement 'Bruker SMART'
_computing_data_collection 'Bruker SMART'
_computing_data_reduction 'Bruker SAINT'
_computing_molecular_graphics Diamond
_computing_publication_material 'SHELXL-2014/7 (Sheldrick, 2014)'
_computing_structure_refinement 'SHELXL-2014/7 (Sheldrick, 2014)'
_computing_structure_solution 'SHELXS-2014/7 (Sheldrick, 2014)'
_diffrn_ambient_temperature 298(2)
_diffrn_measured_fraction_theta_full 0.997
_diffrn_measured_fraction_theta_max 0.997
_diffrn_measurement_device_type 'CCD area detector'
_diffrn_measurement_method 'phi and omega scans'
_diffrn_radiation_type MoK\a
_diffrn_radiation_wavelength 0.71073
_diffrn_reflns_av_R_equivalents 0.0459
_diffrn_reflns_av_unetI/netI 0.0389
_diffrn_reflns_Laue_measured_fraction_full 0.997
_diffrn_reflns_Laue_measured_fraction_max 0.997
_diffrn_reflns_limit_h_max 22
_diffrn_reflns_limit_h_min -22
_diffrn_reflns_limit_k_max 10
_diffrn_reflns_limit_k_min -14
_diffrn_reflns_limit_l_max 32
_diffrn_reflns_limit_l_min -32
_diffrn_reflns_number 46499
_diffrn_reflns_point_group_measured_fraction_full 0.997
_diffrn_reflns_point_group_measured_fraction_max 0.997
_diffrn_reflns_theta_full 25.075
_diffrn_reflns_theta_max 25.075
_diffrn_reflns_theta_min 2.820
_diffrn_source 'fine-focus sealed tube'
_exptl_absorpt_coefficient_mu 2.875
_exptl_absorpt_correction_type multi-scan
_exptl_absorpt_process_details 'SADABS (Sheldrick, 1997)'
_exptl_crystal_colour Red
_exptl_crystal_density_diffrn 1.504
_exptl_crystal_description Block
_exptl_crystal_F_000 2804
_exptl_crystal_size_max 0.23
_exptl_crystal_size_mid 0.20
_exptl_crystal_size_min 0.19
_exptl_transmission_factor_max 0.579
_exptl_transmission_factor_min 0.521
_refine_diff_density_max 1.779
_refine_diff_density_min -2.162
_refine_diff_density_rms 0.124
_refine_ls_extinction_method none
_refine_ls_goodness_of_fit_ref 1.086
_refine_ls_hydrogen_treatment mixed
_refine_ls_matrix_type full
_refine_ls_number_parameters 678
_refine_ls_number_reflns 10874
_refine_ls_number_restraints 86
_refine_ls_restrained_S_all 1.087
_refine_ls_R_factor_all 0.0780
_refine_ls_R_factor_gt 0.0502
_refine_ls_shift/su_max 0.001
_refine_ls_shift/su_mean 0.000
_refine_ls_structure_factor_coef Fsqd
_refine_ls_weighting_details 'w=1/[\s^2^(Fo^2^)+(0.0614P)^2^+28.6616P] where P=(Fo^2^+2Fc^2^)/3'
_refine_ls_weighting_scheme calc
_refine_ls_wR_factor_gt 0.1252
_refine_ls_wR_factor_ref 0.1510
_reflns_Friedel_coverage 0.000
_reflns_number_gt 8043
_reflns_number_total 10874
_reflns_threshold_expression 'I > 2\s(I)'
_cod_data_source_file d1dt01278a2.cif
_cod_data_source_block Complex1
_cod_depositor_comments 'Adding full bibliography for 7707708--7707712.cif.'
_cod_original_cell_volume 6134.2(5)
_cod_original_sg_symbol_H-M 'P 2/n'
_cod_database_code 7707711
_shelx_shelxl_version_number 2014/7
_shelx_space_group_comment
;
The symmetry employed for this shelxl refinement is uniquely defined
by the following loop, which should always be used as a source of
symmetry information in preference to the above space-group names.
They are only intended as comments.
;

loop_
_space_group_symop_operation_xyz
'x, y, z'
'-x+1/2, y, -z+1/2'
'-x, -y, -z'
'x-1/2, -y, z-1/2'

loop_
_atom_site_label
_atom_site_type_symbol
_atom_site_fract_x
_atom_site_fract_y
_atom_site_fract_z
_atom_site_U_iso_or_equiv
_atom_site_adp_type
_atom_site_occupancy
_atom_site_site_symmetry_order
_atom_site_calc_flag
_atom_site_refinement_flags_posn
_atom_site_refinement_flags_adp
_atom_site_refinement_flags_occupancy
_atom_site_disorder_assembly
_atom_site_disorder_group
Tb1 Tb 0.2500 1.03107(4) 0.7500 0.04227(14) Uani 1 2 d S T P . .
Tb2 Tb 0.37815(2) 0.78508(3) 0.75345(2) 0.05148(13) Uani 1 1 d . . . . .
Tb3 Tb 0.7500 0.28194(6) 0.7500 0.06511(19) Uani 1 2 d S T P . .
Co2 Co 0.43955(5) 1.03393(8) 0.80048(4) 0.0458(2) Uani 1 1 d . . . . .
Co1 Co 0.37519(6) 1.01159(8) 0.68110(4) 0.0504(3) Uani 1 1 d . . . . .
O15 O 0.2992(3) 0.9158(4) 0.70101(19) 0.0472(12) Uani 1 1 d . . . . .
H15 H 0.2623 0.8848 0.6710 0.057 Uiso 1 1 calc R U . . .
O16 O 0.2841(3) 1.1500(4) 0.8221(2) 0.0564(14) Uani 1 1 d . . . . .
H16A H 0.2702 1.1239 0.8475 0.085 Uiso 1 1 d R U . . .
H16B H 0.2601 1.2105 0.8148 0.085 Uiso 1 1 d R U . . .
O5 O 0.3677(3) 1.1092(4) 0.74484(19) 0.0449(11) Uani 1 1 d . . . . .
O1 O 0.4241(3) 1.1283(4) 0.8507(2) 0.0567(14) Uani 1 1 d . . . . .
O4 O 0.3576(3) 0.9439(4) 0.80169(19) 0.0452(11) Uani 1 1 d . . . . .
H4 H 0.3564 0.9269 0.8368 0.054 Uiso 1 1 calc R U . . .
O3 O 0.4514(3) 0.9426(4) 0.74677(19) 0.0480(12) Uani 1 1 d . . . . .
O11 O 0.3057(3) 1.1063(5) 0.6196(2) 0.0661(15) Uani 1 1 d . . . . .
O7 O 0.4778(3) 0.7872(5) 0.8299(2) 0.0660(16) Uani 1 1 d . . . . .
O6 O 0.5057(3) 0.9569(5) 0.8558(2) 0.0601(14) Uani 1 1 d . . . . .
O10 O 0.4228(4) 1.1356(5) 0.6463(2) 0.0714(17) Uani 1 1 d . . . . .
O12 O 0.3197(4) 0.7186(5) 0.8097(3) 0.0808(19) Uani 1 1 d . . . . .
O14 O 0.2075(4) 0.6645(5) 0.7991(3) 0.0787(19) Uani 1 1 d . . . . .
O21 O 0.8669(3) 0.3428(6) 0.7464(3) 0.0803(19) Uani 1 1 d . . . . .
H21 H 0.8694 0.3605 0.7136 0.096 Uiso 1 1 calc R U . . .
O20 O 0.6830(4) 0.4681(7) 0.8342(3) 0.101(2) Uani 1 1 d . . . . .
O8 O 0.3949(4) 0.9094(6) 0.6293(3) 0.0813(19) Uani 1 1 d . . . . .
O9 O 0.4150(4) 0.7627(5) 0.6777(3) 0.0733(18) Uani 1 1 d . . . . .
N1 N 0.5221(3) 1.1084(6) 0.7939(3) 0.0554(16) Uani 1 1 d . . . . .
O18 O 0.6652(4) 0.1638(7) 0.6938(3) 0.100(3) Uani 1 1 d . . . . .
O13 O 0.4484(5) 0.6185(6) 0.7622(4) 0.111(3) Uani 1 1 d D . . . .
O19 O 0.7788(4) 0.4076(7) 0.8160(3) 0.092(2) Uani 1 1 d . . . . .
O17 O 0.7725(4) 0.1729(8) 0.6838(3) 0.108(3) Uani 1 1 d . . . . .
C1 C 0.4732(5) 1.1959(7) 0.8780(3) 0.057(2) Uani 1 1 d . . . . .
C20 C 0.3608(5) 1.1530(7) 0.6139(3) 0.059(2) Uani 1 1 d . . . . .
C10 C 0.5124(5) 0.8548(8) 0.8609(4) 0.061(2) Uani 1 1 d . . . . .
C30 C 0.3756(5) 1.2256(7) 0.7421(4) 0.061(2) Uani 1 1 d . . . . .
H30A H 0.3773 1.2571 0.7749 0.091 Uiso 1 1 calc R U . . .
H30B H 0.3347 1.2544 0.7155 0.091 Uiso 1 1 calc R U . . .
H30C H 0.4201 1.2419 0.7343 0.091 Uiso 1 1 calc R U . . .
C9 C 0.5256(4) 0.9470(6) 0.7463(3) 0.055(2) Uani 1 1 d . . . . .
H9A H 0.5296 0.9175 0.7141 0.066 Uiso 1 1 calc R U . . .
H9B H 0.5565 0.9051 0.7748 0.066 Uiso 1 1 calc R U . . .
C6 C 0.4568(6) 1.2493(8) 0.9204(4) 0.076(3) Uani 1 1 d . . . . .
H6 H 0.4135 1.2331 0.9276 0.092 Uiso 1 1 calc R U . . .
C8 C 0.5497(5) 1.0653(8) 0.7517(3) 0.063(2) Uani 1 1 d . . . . .
H8A H 0.6026 1.0710 0.7611 0.076 Uiso 1 1 calc R U . . .
H8B H 0.5283 1.1042 0.7196 0.076 Uiso 1 1 calc R U . . .
C21 C 0.3554(6) 1.2253(8) 0.5678(4) 0.074(3) Uani 1 1 d . . . . .
C31 C 0.7505(6) 0.4544(9) 0.8448(4) 0.076(3) Uani 1 1 d . . . . .
C7 C 0.5585(5) 1.1782(8) 0.8258(3) 0.064(2) Uani 1 1 d . . . . .
H7 H 0.6027 1.2010 0.8217 0.077 Uiso 1 1 calc R U . . .
C36 C 0.7089(6) 0.1366(9) 0.6696(4) 0.080(3) Uani 1 1 d . . . . .
C25 C 0.2742(6) 0.6534(7) 0.8165(4) 0.071(3) Uani 1 1 d . . . . .
C41 C 0.9323(6) 0.3554(11) 0.7871(5) 0.104(4) Uani 1 1 d . . . . .
H41A H 0.9349 0.4274 0.8006 0.156 Uiso 1 1 calc R U . . .
H41B H 0.9733 0.3428 0.7745 0.156 Uiso 1 1 calc R U . . .
H41C H 0.9334 0.3047 0.8142 0.156 Uiso 1 1 calc R U . . .
C2 C 0.5370(5) 1.2246(8) 0.8673(4) 0.070(2) Uani 1 1 d . . . . .
C15 C 0.4110(5) 0.8103(8) 0.6374(4) 0.068(2) Uani 1 1 d . . . . .
C5 C 0.5044(7) 1.3244(10) 0.9506(4) 0.099(4) Uani 1 1 d . . . . .
H5 H 0.4935 1.3566 0.9784 0.119 Uiso 1 1 calc R U . . .
C11 C 0.5726(6) 0.8188(10) 0.9104(4) 0.088(3) Uani 1 1 d . . . . .
C32 C 0.7996(6) 0.4973(9) 0.8972(4) 0.085(3) Uani 1 1 d . . . . .
C37 C 0.6841(7) 0.0610(12) 0.6237(5) 0.105(4) Uani 1 1 d . . . . .
C16 C 0.4296(7) 0.7533(10) 0.5927(5) 0.093(3) Uani 1 1 d . . . . .
C26 C 0.3038(7) 0.5573(10) 0.8527(6) 0.102(3) Uani 1 1 d . U . . .
O22A O 0.1857(8) 0.9075(14) 0.6020(5) 0.129(6) Uani 0.62(2) 1 d . U P A 1
O22B O 0.1628(13) 0.901(2) 0.5570(9) 0.112(9) Uani 0.38(2) 1 d . U P A 2
C4 C 0.5693(8) 1.3520(12) 0.9392(5) 0.118(5) Uani 1 1 d . . . . .
H4A H 0.6009 1.4040 0.9585 0.141 Uiso 1 1 calc R U . . .
C40 C 0.6020(8) 0.0773(14) 0.5954(6) 0.145(6) Uani 1 1 d . . . . .
H40A H 0.5759 0.0853 0.6204 0.218 Uiso 1 1 calc R U . . .
H40B H 0.5834 0.0159 0.5739 0.218 Uiso 1 1 calc R U . . .
H40C H 0.5954 0.1410 0.5743 0.218 Uiso 1 1 calc R U . . .
C23 C 0.2780(8) 1.2686(15) 0.5455(7) 0.160(7) Uani 1 1 d . . . . .
H23A H 0.2562 1.2773 0.5729 0.240 Uiso 1 1 calc R U . . .
H23B H 0.2494 1.2189 0.5203 0.240 Uiso 1 1 calc R U . . .
H23C H 0.2795 1.3371 0.5293 0.240 Uiso 1 1 calc R U . . .
C38 C 0.7280(9) 0.0778(13) 0.5868(5) 0.134(6) Uani 1 1 d . . . . .
H38A H 0.7166 0.1471 0.5705 0.200 Uiso 1 1 calc R U . . .
H38B H 0.7162 0.0224 0.5608 0.200 Uiso 1 1 calc R U . . .
H38C H 0.7793 0.0747 0.6054 0.200 Uiso 1 1 calc R U . . .
C3 C 0.5846(7) 1.3008(10) 0.8993(5) 0.102(4) Uani 1 1 d . . . . .
H3 H 0.6284 1.3166 0.8927 0.123 Uiso 1 1 calc R U . . .
C14 C 0.5654(8) 0.7026(12) 0.9217(6) 0.144(7) Uani 1 1 d . . . . .
H14A H 0.6078 0.6799 0.9489 0.216 Uiso 1 1 calc R U . . .
H14B H 0.5614 0.6610 0.8910 0.216 Uiso 1 1 calc R U . . .
H14C H 0.5225 0.6921 0.9323 0.216 Uiso 1 1 calc R U . . .
C33 C 0.7618(9) 0.4855(14) 0.9394(5) 0.136(6) Uani 1 1 d . . . . .
H33A H 0.7561 0.4104 0.9459 0.205 Uiso 1 1 calc R U . . .
H33B H 0.7146 0.5192 0.9281 0.205 Uiso 1 1 calc R U . . .
H33C H 0.7910 0.5195 0.9707 0.205 Uiso 1 1 calc R U . . .
C12 C 0.5732(12) 0.8897(16) 0.9548(5) 0.209(11) Uani 1 1 d . . . . .
H12A H 0.5269 0.8850 0.9614 0.313 Uiso 1 1 calc R U . . .
H12B H 0.5818 0.9629 0.9466 0.313 Uiso 1 1 calc R U . . .
H12C H 0.6114 0.8670 0.9850 0.313 Uiso 1 1 calc R U . . .
C39 C 0.6976(11) -0.0536(13) 0.6457(8) 0.173(8) Uani 1 1 d . . . . .
H39A H 0.7488 -0.0632 0.6632 0.259 Uiso 1 1 calc R U . . .
H39B H 0.6820 -0.1048 0.6180 0.259 Uiso 1 1 calc R U . . .
H39C H 0.6703 -0.0645 0.6698 0.259 Uiso 1 1 calc R U . . .
C22 C 0.4095(10) 1.3152(14) 0.5829(6) 0.182(9) Uani 1 1 d . . . . .
H22A H 0.4020 1.3538 0.6116 0.274 Uiso 1 1 calc R U . . .
H22B H 0.4029 1.3635 0.5541 0.274 Uiso 1 1 calc R U . . .
H22C H 0.4582 1.2863 0.5926 0.274 Uiso 1 1 calc R U . . .
C24 C 0.3710(14) 1.1534(15) 0.5269(6) 0.206(11) Uani 1 1 d . . . . .
H24A H 0.3640 1.1937 0.4955 0.310 Uiso 1 1 calc R U . . .
H24B H 0.3383 1.0928 0.5203 0.310 Uiso 1 1 calc R U . . .
H24C H 0.4206 1.1281 0.5391 0.310 Uiso 1 1 calc R U . . .
C34 C 0.8096(11) 0.6184(13) 0.8912(7) 0.181(9) Uani 1 1 d . . . . .
H34A H 0.8451 0.6457 0.9218 0.271 Uiso 1 1 calc R U . . .
H34B H 0.7637 0.6545 0.8864 0.271 Uiso 1 1 calc R U . . .
H34C H 0.8263 0.6310 0.8616 0.271 Uiso 1 1 calc R U . . .
C35 C 0.8728(8) 0.4428(17) 0.9122(6) 0.175(9) Uani 1 1 d . . . . .
H35A H 0.8664 0.3669 0.9165 0.263 Uiso 1 1 calc R U . . .
H35B H 0.9031 0.4726 0.9442 0.263 Uiso 1 1 calc R U . . .
H35C H 0.8956 0.4538 0.8856 0.263 Uiso 1 1 calc R U . . .
C18 C 0.4446(12) 0.6342(13) 0.6037(7) 0.186(9) Uani 1 1 d . . . . .
H18A H 0.4031 0.6013 0.6105 0.279 Uiso 1 1 calc R U . . .
H18B H 0.4870 0.6257 0.6333 0.279 Uiso 1 1 calc R U . . .
H18C H 0.4531 0.6003 0.5742 0.279 Uiso 1 1 calc R U . . .
C13 C 0.6442(7) 0.8286(17) 0.8954(7) 0.171(8) Uani 1 1 d . . . . .
H13A H 0.6740 0.8852 0.9153 0.257 Uiso 1 1 calc R U . . .
H13B H 0.6326 0.8451 0.8592 0.257 Uiso 1 1 calc R U . . .
H13C H 0.6705 0.7616 0.9025 0.257 Uiso 1 1 calc R U . . .
C17 C 0.4976(13) 0.8028(17) 0.5864(10) 0.239(14) Uani 1 1 d . . . . .
H17A H 0.5156 0.7588 0.5637 0.359 Uiso 1 1 calc R U . . .
H17B H 0.5341 0.8078 0.6196 0.359 Uiso 1 1 calc R U . . .
H17C H 0.4867 0.8736 0.5718 0.359 Uiso 1 1 calc R U . . .
O23 O 0.5985(5) 0.6334(7) 0.7871(3) 0.102 Uani 1 1 d . . . . .
H23 H 0.5930 0.5681 0.7826 0.152 Uiso 1 1 calc R U . . .
C19 C 0.3682(13) 0.7644(19) 0.5450(7) 0.227(13) Uani 1 1 d . . . . .
H19A H 0.3259 0.7289 0.5493 0.341 Uiso 1 1 calc R U . . .
H19B H 0.3810 0.7321 0.5167 0.341 Uiso 1 1 calc R U . . .
H19C H 0.3576 0.8394 0.5379 0.341 Uiso 1 1 calc R U . . .
C27A C 0.372(2) 0.505(3) 0.8319(14) 0.133(12) Uani 0.45(2) 1 d . U P B 1
H27A H 0.4089 0.5590 0.8340 0.200 Uiso 0.45(2) 1 calc R U P B 1
H27B H 0.3527 0.4812 0.7966 0.200 Uiso 0.45(2) 1 calc R U P B 1
H27C H 0.3941 0.4446 0.8534 0.200 Uiso 0.45(2) 1 calc R U P B 1
C27B C 0.3831(15) 0.583(2) 0.8887(11) 0.120(9) Uani 0.55(2) 1 d . U P B 2
H27D H 0.4006 0.5240 0.9122 0.180 Uiso 0.55(2) 1 calc R U P B 2
H27E H 0.3821 0.6474 0.9082 0.180 Uiso 0.55(2) 1 calc R U P B 2
H27F H 0.4152 0.5934 0.8679 0.180 Uiso 0.55(2) 1 calc R U P B 2
C28A C 0.330(3) 0.580(3) 0.9008(14) 0.126(12) Uani 0.43(3) 1 d . U P B 1
H28A H 0.2929 0.6136 0.9127 0.189 Uiso 0.43(3) 1 calc R U P B 1
H28B H 0.3706 0.6288 0.9057 0.189 Uiso 0.43(3) 1 calc R U P B 1
H28C H 0.3465 0.5152 0.9202 0.189 Uiso 0.43(3) 1 calc R U P B 1
C28B C 0.266(2) 0.562(2) 0.8990(11) 0.140(11) Uani 0.57(3) 1 d . U P B 2
H28D H 0.2151 0.5436 0.8855 0.210 Uiso 0.57(3) 1 calc R U P B 2
H28E H 0.2705 0.6338 0.9131 0.210 Uiso 0.57(3) 1 calc R U P B 2
H28F H 0.2900 0.5121 0.9258 0.210 Uiso 0.57(3) 1 calc R U P B 2
C29A C 0.249(3) 0.467(3) 0.8392(17) 0.140(13) Uani 0.49(5) 1 d . U P B 1
H29A H 0.2710 0.4021 0.8557 0.211 Uiso 0.49(5) 1 calc R U P B 1
H29B H 0.2326 0.4573 0.8023 0.211 Uiso 0.49(5) 1 calc R U P B 1
H29C H 0.2077 0.4852 0.8509 0.211 Uiso 0.49(5) 1 calc R U P B 1
C29B C 0.299(3) 0.462(3) 0.8250(15) 0.136(13) Uani 0.51(5) 1 d . U P B 2
H29D H 0.2504 0.4554 0.8009 0.204 Uiso 0.51(5) 1 calc R U P B 2
H29E H 0.3080 0.4019 0.8485 0.204 Uiso 0.51(5) 1 calc R U P B 2
H29F H 0.3341 0.4624 0.8063 0.204 Uiso 0.51(5) 1 calc R U P B 2
C42 C 0.6310(7) 0.6754(10) 0.7518(5) 0.099 Uani 1 1 d . . . . .
H42A H 0.6256 0.6252 0.7239 0.149 Uiso 1 1 calc R U . . .
H42B H 0.6820 0.6879 0.7688 0.149 Uiso 1 1 calc R U . . .
H42C H 0.6076 0.7422 0.7383 0.149 Uiso 1 1 calc R U . . .
H13E H 0.4419 0.5551 0.7465 0.080 Uiso 1 1 d D U . . .
H13D H 0.4874 0.6416 0.7623 0.11(4) Uiso 1 1 d D . . . .

loop_
_atom_site_aniso_label
_atom_site_aniso_U_11
_atom_site_aniso_U_22
_atom_site_aniso_U_33
_atom_site_aniso_U_23
_atom_site_aniso_U_13
_atom_site_aniso_U_12
Tb1 0.0400(3) 0.0374(3) 0.0502(3) 0.000 0.0148(2) 0.000
Tb2 0.0507(2) 0.0391(2) 0.0648(3) 0.00362(17) 0.01751(19) 0.00634(16)
Tb3 0.0497(3) 0.0916(5) 0.0568(4) 0.000 0.0203(3) 0.000
Co2 0.0393(5) 0.0463(6) 0.0514(6) 0.0005(5) 0.0132(4) -0.0012(4)
Co1 0.0521(6) 0.0490(6) 0.0533(6) 0.0042(5) 0.0208(5) 0.0057(5)
O15 0.047(3) 0.043(3) 0.050(3) -0.002(2) 0.012(2) 0.005(2)
O16 0.052(3) 0.052(3) 0.071(4) -0.013(3) 0.026(3) -0.004(3)
O5 0.051(3) 0.031(2) 0.053(3) 0.005(2) 0.017(2) -0.003(2)
O1 0.051(3) 0.061(3) 0.060(3) -0.008(3) 0.018(3) -0.009(3)
O4 0.045(3) 0.046(3) 0.043(3) 0.001(2) 0.011(2) 0.002(2)
O3 0.041(3) 0.049(3) 0.055(3) 0.002(2) 0.017(2) 0.007(2)
O11 0.067(4) 0.066(4) 0.070(4) 0.007(3) 0.029(3) 0.004(3)
O7 0.059(4) 0.056(4) 0.074(4) 0.009(3) 0.006(3) 0.004(3)
O6 0.051(3) 0.069(4) 0.055(3) 0.008(3) 0.009(3) 0.002(3)
O10 0.069(4) 0.085(4) 0.058(4) 0.011(3) 0.016(3) -0.002(3)
O12 0.081(5) 0.071(4) 0.093(5) 0.015(4) 0.030(4) -0.011(4)
O14 0.071(4) 0.058(4) 0.107(5) 0.028(4) 0.026(4) 0.009(3)
O21 0.052(4) 0.110(6) 0.079(4) -0.005(4) 0.021(3) -0.009(4)
O20 0.075(5) 0.128(7) 0.096(6) -0.016(5) 0.022(4) 0.017(5)
O8 0.109(6) 0.077(5) 0.068(4) 0.002(3) 0.041(4) 0.018(4)
O9 0.094(5) 0.058(4) 0.079(5) -0.007(3) 0.042(4) 0.007(3)
N1 0.044(4) 0.063(4) 0.057(4) 0.001(3) 0.012(3) -0.007(3)
O18 0.077(5) 0.133(7) 0.106(6) -0.041(5) 0.052(4) -0.029(5)
O13 0.089(6) 0.067(4) 0.163(9) -0.004(5) 0.015(5) 0.026(4)
O19 0.068(4) 0.126(6) 0.085(5) -0.033(5) 0.026(4) -0.003(4)
O17 0.064(5) 0.152(8) 0.116(6) -0.054(6) 0.037(4) -0.019(5)
C1 0.055(5) 0.059(5) 0.054(5) 0.002(4) 0.013(4) -0.009(4)
C20 0.072(6) 0.052(5) 0.055(5) 0.003(4) 0.020(5) 0.001(4)
C10 0.054(5) 0.064(6) 0.061(5) 0.016(5) 0.014(4) 0.010(4)
C30 0.053(5) 0.054(5) 0.076(6) 0.018(4) 0.022(4) 0.003(4)
C9 0.049(5) 0.052(5) 0.068(5) -0.004(4) 0.022(4) 0.007(4)
C6 0.087(7) 0.077(6) 0.069(6) -0.011(5) 0.028(5) -0.016(6)
C8 0.045(5) 0.080(6) 0.065(5) 0.002(5) 0.018(4) -0.011(4)
C21 0.087(7) 0.070(6) 0.064(6) 0.010(5) 0.023(5) 0.001(5)
C31 0.067(7) 0.083(7) 0.080(7) -0.005(6) 0.026(5) 0.008(5)
C7 0.047(5) 0.077(6) 0.065(6) -0.004(5) 0.012(4) -0.012(4)
C36 0.085(8) 0.083(7) 0.078(7) -0.012(6) 0.032(6) -0.007(6)
C25 0.074(7) 0.050(5) 0.088(7) 0.017(5) 0.025(5) -0.005(5)
C41 0.073(7) 0.120(10) 0.115(10) -0.018(8) 0.023(7) -0.006(7)
C2 0.064(6) 0.082(7) 0.061(6) -0.007(5) 0.016(5) -0.013(5)
C15 0.066(6) 0.070(6) 0.072(6) -0.016(5) 0.027(5) 0.001(5)
C5 0.117(10) 0.105(9) 0.077(7) -0.030(7) 0.032(7) -0.037(8)
C11 0.071(7) 0.108(9) 0.070(7) 0.032(6) 0.001(5) 0.008(6)
C32 0.087(8) 0.088(7) 0.078(7) -0.017(6) 0.021(6) -0.002(6)
C37 0.099(9) 0.110(10) 0.108(10) -0.043(8) 0.031(8) -0.011(8)
C16 0.111(9) 0.086(8) 0.091(8) -0.020(6) 0.046(7) 0.011(7)
C26 0.100(6) 0.086(6) 0.108(7) 0.030(5) 0.016(5) 0.007(5)
O22A 0.129(11) 0.177(12) 0.061(9) -0.034(8) -0.001(7) 0.039(9)
O22B 0.124(14) 0.130(15) 0.073(14) 0.013(11) 0.019(11) -0.006(12)
C4 0.120(11) 0.133(11) 0.100(9) -0.050(9) 0.035(8) -0.068(9)
C40 0.100(11) 0.178(16) 0.133(12) -0.065(12) -0.001(9) -0.033(11)
C23 0.111(12) 0.186(17) 0.158(15) 0.090(13) 0.001(11) 0.019(11)
C38 0.155(14) 0.154(14) 0.102(10) -0.045(10) 0.054(10) -0.014(11)
C3 0.097(9) 0.118(10) 0.097(9) -0.042(8) 0.037(7) -0.053(8)
C14 0.128(12) 0.130(12) 0.130(12) 0.071(10) -0.029(9) 0.001(10)
C33 0.143(13) 0.189(16) 0.086(9) -0.036(10) 0.047(9) -0.052(12)
C12 0.29(3) 0.20(2) 0.063(9) -0.013(11) -0.047(12) 0.103(19)
C39 0.20(2) 0.109(13) 0.22(2) -0.026(13) 0.082(17) -0.004(13)
C22 0.194(18) 0.164(15) 0.147(14) 0.079(12) -0.013(12) -0.106(14)
C24 0.40(3) 0.168(17) 0.104(12) 0.034(11) 0.149(17) 0.08(2)
C34 0.25(2) 0.103(12) 0.179(18) -0.022(12) 0.057(16) -0.070(14)
C35 0.120(13) 0.25(2) 0.118(12) -0.070(13) -0.022(10) 0.072(14)
C18 0.31(3) 0.112(12) 0.184(17) -0.025(12) 0.141(18) 0.060(15)
C13 0.058(8) 0.27(2) 0.165(15) 0.083(16) 0.002(9) 0.018(11)
C17 0.31(3) 0.18(2) 0.35(3) -0.11(2) 0.28(3) -0.064(19)
O23 0.091 0.098 0.115 0.004 0.028 0.015
C19 0.27(3) 0.27(3) 0.100(13) -0.088(16) -0.001(15) 0.08(2)
C27A 0.135(17) 0.116(18) 0.142(19) 0.024(14) 0.032(14) 0.039(14)
C27B 0.102(12) 0.112(15) 0.123(16) 0.040(12) 0.000(10) 0.011(12)
C28A 0.14(2) 0.133(19) 0.111(11) 0.012(14) 0.043(14) 0.000(16)
C28B 0.16(2) 0.145(18) 0.123(15) 0.048(13) 0.049(13) -0.007(14)
C29A 0.15(2) 0.097(15) 0.16(2) 0.044(14) 0.021(15) -0.019(13)
C29B 0.15(2) 0.093(13) 0.145(18) 0.017(11) 0.018(15) 0.024(15)
C42 0.101 0.091 0.108 0.005 0.034 0.006

loop_
_atom_type_symbol
_atom_type_description
_atom_type_scat_dispersion_real
_atom_type_scat_dispersion_imag
_atom_type_scat_source
C C 0.0033 0.0016 'International Tables Vol C Tables 4.2.6.8 and 6.1.1.4'
H H 0.0000 0.0000 'International Tables Vol C Tables 4.2.6.8 and 6.1.1.4'
N N 0.0061 0.0033 'International Tables Vol C Tables 4.2.6.8 and 6.1.1.4'
O O 0.0106 0.0060 'International Tables Vol C Tables 4.2.6.8 and 6.1.1.4'
Co Co 0.3494 0.9721 'International Tables Vol C Tables 4.2.6.8 and 6.1.1.4'
Tb Tb -0.1723 4.1537 'International Tables Vol C Tables 4.2.6.8 and 6.1.1.4'

loop_
_geom_angle_atom_site_label_1
_geom_angle_atom_site_label_2
_geom_angle_atom_site_label_3
_geom_angle
_geom_angle_site_symmetry_1
_geom_angle_site_symmetry_3
_geom_angle_publ_flag
O15 Tb1 O15 104.5(2) . 2_556 ?
O15 Tb1 O16 142.12(18) . . ?
O15 Tb1 O16 88.37(18) 2_556 . ?
O15 Tb1 O16 88.37(18) . 2_556 ?
O15 Tb1 O16 142.12(18) 2_556 2_556 ?
O16 Tb1 O16 103.2(3) . 2_556 ?
O15 Tb1 O4 68.14(17) . . ?
O15 Tb1 O4 79.31(17) 2_556 . ?
O16 Tb1 O4 79.88(18) . . ?
O16 Tb1 O4 137.84(17) 2_556 . ?
O15 Tb1 O4 79.31(17) . 2_556 ?
O15 Tb1 O4 68.14(17) 2_556 2_556 ?
O16 Tb1 O4 137.84(17) . 2_556 ?
O16 Tb1 O4 79.88(18) 2_556 2_556 ?
O4 Tb1 O4 125.8(2) . 2_556 ?
O15 Tb1 O5 71.28(17) . . ?
O15 Tb1 O5 142.76(16) 2_556 . ?
O16 Tb1 O5 77.06(17) . . ?
O16 Tb1 O5 75.05(17) 2_556 . ?
O4 Tb1 O5 64.59(16) . . ?
O4 Tb1 O5 141.48(16) 2_556 . ?
O15 Tb1 O5 142.76(16) . 2_556 ?
O15 Tb1 O5 71.27(17) 2_556 2_556 ?
O16 Tb1 O5 75.05(17) . 2_556 ?
O16 Tb1 O5 77.07(17) 2_556 2_556 ?
O4 Tb1 O5 141.47(16) . 2_556 ?
O4 Tb1 O5 64.59(16) 2_556 2_556 ?
O5 Tb1 O5 134.4(2) . 2_556 ?
O15 Tb1 Co1 136.70(13) . 2_556 ?
O15 Tb1 Co1 35.59(12) 2_556 2_556 ?
O16 Tb1 Co1 70.38(13) . 2_556 ?
O16 Tb1 Co1 114.99(13) 2_556 2_556 ?
O4 Tb1 Co1 105.72(12) . 2_556 ?
O4 Tb1 Co1 70.46(12) 2_556 2_556 ?
O5 Tb1 Co1 147.30(11) . 2_556 ?
O5 Tb1 Co1 38.05(11) 2_556 2_556 ?
O15 Tb1 Co1 35.59(13) . . ?
O15 Tb1 Co1 136.70(12) 2_556 . ?
O16 Tb1 Co1 114.98(13) . . ?
O16 Tb1 Co1 70.38(13) 2_556 . ?
O4 Tb1 Co1 70.46(12) . . ?
O4 Tb1 Co1 105.72(12) 2_556 . ?
O5 Tb1 Co1 38.06(11) . . ?
O5 Tb1 Co1 147.30(11) 2_556 . ?
Co1 Tb1 Co1 172.00(4) 2_556 . ?
O15 Tb1 Co2 71.08(13) . . ?
O15 Tb1 Co2 109.68(12) 2_556 . ?
O16 Tb1 Co2 71.04(13) . . ?
O16 Tb1 Co2 108.20(13) 2_556 . ?
O4 Tb1 Co2 32.19(12) . . ?
O4 Tb1 Co2 148.83(12) 2_556 . ?
O5 Tb1 Co2 33.18(11) . . ?
O5 Tb1 Co2 146.00(11) 2_556 . ?
Co1 Tb1 Co2 126.96(3) 2_556 . ?
Co1 Tb1 Co2 53.15(3) . . ?
O15 Tb1 Co2 109.68(13) . 2_556 ?
O15 Tb1 Co2 71.08(12) 2_556 2_556 ?
O16 Tb1 Co2 108.19(13) . 2_556 ?
O16 Tb1 Co2 71.04(13) 2_556 2_556 ?
O4 Tb1 Co2 148.83(12) . 2_556 ?
O4 Tb1 Co2 32.19(12) 2_556 2_556 ?
O5 Tb1 Co2 146.00(11) . 2_556 ?
O5 Tb1 Co2 33.18(11) 2_556 2_556 ?
Co1 Tb1 Co2 53.14(3) 2_556 2_556 ?
Co1 Tb1 Co2 126.96(3) . 2_556 ?
Co2 Tb1 Co2 178.83(4) . 2_556 ?
O12 Tb2 O7 81.4(2) . . ?
O12 Tb2 O14 77.4(3) . 2_556 ?
O7 Tb2 O14 140.4(2) . 2_556 ?
O12 Tb2 O15 106.9(2) . . ?
O7 Tb2 O15 135.99(19) . . ?
O14 Tb2 O15 82.5(2) 2_556 . ?
O12 Tb2 O9 149.4(2) . . ?
O7 Tb2 O9 112.7(2) . . ?
O14 Tb2 O9 74.9(2) 2_556 . ?
O15 Tb2 O9 82.3(2) . . ?
O12 Tb2 O13 89.9(3) . . ?
O7 Tb2 O13 69.3(3) . . ?
O14 Tb2 O13 77.6(3) 2_556 . ?
O15 Tb2 O13 150.5(3) . . ?
O9 Tb2 O13 71.7(3) . . ?
O12 Tb2 O3 137.9(2) . . ?
O7 Tb2 O3 73.98(19) . . ?
O14 Tb2 O3 140.7(2) 2_556 . ?
O15 Tb2 O3 71.76(17) . . ?
O9 Tb2 O3 72.7(2) . . ?
O13 Tb2 O3 111.8(2) . . ?
O12 Tb2 O4 75.4(2) . . ?
O7 Tb2 O4 75.03(19) . . ?
O14 Tb2 O4 129.4(2) 2_556 . ?
O15 Tb2 O4 66.14(16) . . ?
O9 Tb2 O4 133.48(19) . . ?
O13 Tb2 O4 143.1(2) . . ?
O3 Tb2 O4 65.61(16) . . ?
O12 Tb2 Co2 105.04(18) . . ?
O7 Tb2 Co2 64.19(14) . . ?
O14 Tb2 Co2 154.07(17) 2_556 . ?
O15 Tb2 Co2 72.01(12) . . ?
O9 Tb2 Co2 105.58(16) . . ?
O13 Tb2 Co2 127.8(2) . . ?
O3 Tb2 Co2 33.18(12) . . ?
O4 Tb2 Co2 33.85(11) . . ?
O12 Tb2 Co1 138.40(17) . . ?
O7 Tb2 Co1 111.30(15) . . ?
O14 Tb2 Co1 106.72(19) 2_556 . ?
O15 Tb2 Co1 36.70(12) . . ?
O9 Tb2 Co1 63.86(16) . . ?
O13 Tb2 Co1 131.7(2) . . ?
O3 Tb2 Co1 37.87(12) . . ?
O4 Tb2 Co1 70.62(12) . . ?
Co2 Tb2 Co1 54.11(3) . . ?
O12 Tb2 Tb1 82.35(17) . . ?
O7 Tb2 Tb1 110.50(15) . . ?
O14 Tb2 Tb1 99.37(17) 2_556 . ?
O15 Tb2 Tb1 33.74(12) . . ?
O9 Tb2 Tb1 114.82(16) . . ?
O13 Tb2 Tb1 172.1(2) . . ?
O3 Tb2 Tb1 75.23(11) . . ?
O4 Tb2 Tb1 35.49(11) . . ?
Co2 Tb2 Tb1 56.284(18) . . ?
Co1 Tb2 Tb1 56.057(19) . . ?
O19 Tb3 O19 95.1(4) . 2_656 ?
O19 Tb3 O18 87.9(3) . 2_656 ?
O19 Tb3 O18 150.7(2) 2_656 2_656 ?
O19 Tb3 O18 150.7(2) . . ?
O19 Tb3 O18 87.9(3) 2_656 . ?
O18 Tb3 O18 103.6(5) 2_656 . ?
O19 Tb3 O17 81.7(3) . 2_656 ?
O19 Tb3 O17 155.3(3) 2_656 2_656 ?
O18 Tb3 O17 54.0(2) 2_656 2_656 ?
O18 Tb3 O17 83.5(3) . 2_656 ?
O19 Tb3 O17 155.3(3) . . ?
O19 Tb3 O17 81.7(3) 2_656 . ?
O18 Tb3 O17 83.5(3) 2_656 . ?
O18 Tb3 O17 54.0(2) . . ?
O17 Tb3 O17 111.0(5) 2_656 . ?
O19 Tb3 O21 76.3(2) . 2_656 ?
O19 Tb3 O21 79.1(2) 2_656 2_656 ?
O18 Tb3 O21 129.7(2) 2_656 2_656 ?
O18 Tb3 O21 75.6(3) . 2_656 ?
O17 Tb3 O21 76.4(3) 2_656 2_656 ?
O17 Tb3 O21 126.4(3) . 2_656 ?
O19 Tb3 O21 79.1(2) . . ?
O19 Tb3 O21 76.3(2) 2_656 . ?
O18 Tb3 O21 75.6(3) 2_656 . ?
O18 Tb3 O21 129.7(2) . . ?
O17 Tb3 O21 126.4(3) 2_656 . ?
O17 Tb3 O21 76.4(3) . . ?
O21 Tb3 O21 143.3(4) 2_656 . ?
O19 Tb3 C36 177.2(3) . . ?
O19 Tb3 C36 83.5(3) 2_656 . ?
O18 Tb3 C36 94.6(3) 2_656 . ?
O18 Tb3 C36 27.1(3) . . ?
O17 Tb3 C36 98.6(3) 2_656 . ?
O17 Tb3 C36 26.9(3) . . ?
O21 Tb3 C36 101.0(3) 2_656 . ?
O21 Tb3 C36 102.8(3) . . ?
O19 Tb3 C36 83.4(3) . 2_656 ?
O19 Tb3 C36 177.2(3) 2_656 2_656 ?
O18 Tb3 C36 27.1(3) 2_656 2_656 ?
O18 Tb3 C36 94.6(3) . 2_656 ?
O17 Tb3 C36 26.9(3) 2_656 2_656 ?
O17 Tb3 C36 98.6(3) . 2_656 ?
O21 Tb3 C36 102.8(3) 2_656 2_656 ?
O21 Tb3 C36 101.0(3) . 2_656 ?
C36 Tb3 C36 98.1(5) . 2_656 ?
O1 Co2 N1 94.8(3) . . ?
O1 Co2 O6 87.5(3) . . ?
N1 Co2 O6 86.6(3) . . ?
O1 Co2 O3 176.9(2) . . ?
N1 Co2 O3 85.6(3) . . ?
O6 Co2 O3 95.6(2) . . ?
O1 Co2 O4 92.3(2) . . ?
N1 Co2 O4 172.8(3) . . ?
O6 Co2 O4 92.8(2) . . ?
O3 Co2 O4 87.4(2) . . ?
O1 Co2 O5 91.8(2) . . ?
N1 Co2 O5 96.4(2) . . ?
O6 Co2 O5 177.0(2) . . ?
O3 Co2 O5 85.1(2) . . ?
O4 Co2 O5 84.3(2) . . ?
O1 Co2 Tb2 136.03(17) . . ?
N1 Co2 Tb2 127.8(2) . . ?
O6 Co2 Tb2 84.95(19) . . ?
O3 Co2 Tb2 44.45(15) . . ?
O4 Co2 Tb2 45.05(14) . . ?
O5 Co2 Tb2 93.51(14) . . ?
O1 Co2 Tb1 85.19(17) . . ?
N1 Co2 Tb1 140.9(2) . . ?
O6 Co2 Tb1 132.36(18) . . ?
O3 Co2 Tb1 92.60(15) . . ?
O4 Co2 Tb1 40.82(14) . . ?
O5 Co2 Tb1 44.63(14) . . ?
Tb2 Co2 Tb1 69.01(2) . . ?
O8 Co1 O15 96.6(3) . . ?
O8 Co1 O3 96.0(2) . . ?
O15 Co1 O3 84.9(2) . . ?
O8 Co1 O11 90.4(3) . . ?
O15 Co1 O11 101.3(2) . . ?
O3 Co1 O11 170.6(2) . . ?
O8 Co1 O10 87.2(3) . . ?
O15 Co1 O10 161.8(2) . . ?
O3 Co1 O10 112.4(2) . . ?
O11 Co1 O10 60.9(2) . . ?
O8 Co1 O5 171.4(2) . . ?
O15 Co1 O5 83.76(19) . . ?
O3 Co1 O5 75.48(19) . . ?
O11 Co1 O5 98.0(2) . . ?
O10 Co1 O5 95.1(2) . . ?
O8 Co1 C20 86.4(3) . . ?
O15 Co1 C20 131.6(3) . . ?
O3 Co1 C20 143.0(3) . . ?
O11 Co1 C20 30.4(3) . . ?
O10 Co1 C20 30.6(3) . . ?
O5 Co1 C20 99.8(2) . . ?
O8 Co1 Tb2 84.7(2) . . ?
O15 Co1 Tb2 43.19(13) . . ?
O3 Co1 Tb2 45.29(14) . . ?
O11 Co1 Tb2 142.72(18) . . ?
O10 Co1 Tb2 154.90(18) . . ?
O5 Co1 Tb2 89.79(12) . . ?
C20 Co1 Tb2 168.7(2) . . ?
O8 Co1 Tb1 136.6(2) . . ?
O15 Co1 Tb1 40.94(13) . . ?
O3 Co1 Tb1 89.48(13) . . ?
O11 Co1 Tb1 90.63(16) . . ?
O10 Co1 Tb1 129.94(18) . . ?
O5 Co1 Tb1 45.79(13) . . ?
C20 Co1 Tb1 113.8(2) . . ?
Tb2 Co1 Tb1 69.07(2) . . ?
Co1 O15 Tb1 103.5(2) . . ?
Co1 O15 Tb2 100.1(2) . . ?
Tb1 O15 Tb2 111.9(2) . . ?
Co1 O15 H15 113.4 . . ?
Tb1 O15 H15 113.4 . . ?
Tb2 O15 H15 113.4 . . ?
Tb1 O16 H16A 110.1 . . ?
Tb1 O16 H16B 110.7 . . ?
H16A O16 H16B 103.5 . . ?
C30 O5 Co2 117.0(5) . . ?
C30 O5 Co1 119.0(5) . . ?
Co2 O5 Co1 98.5(2) . . ?
C30 O5 Tb1 119.8(4) . . ?
Co2 O5 Tb1 102.19(19) . . ?
Co1 O5 Tb1 96.15(18) . . ?
C1 O1 Co2 124.2(5) . . ?
Co2 O4 Tb1 107.0(2) . . ?
Co2 O4 Tb2 101.1(2) . . ?
Tb1 O4 Tb2 107.55(18) . . ?
Co2 O4 H4 113.4 . . ?
Tb1 O4 H4 113.4 . . ?
Tb2 O4 H4 113.4 . . ?
C9 O3 Co2 109.4(4) . . ?
C9 O3 Co1 114.5(5) . . ?
Co2 O3 Co1 100.9(2) . . ?
C9 O3 Tb2 128.9(4) . . ?
Co2 O3 Tb2 102.4(2) . . ?
Co1 O3 Tb2 96.83(19) . . ?
C20 O11 Co1 90.0(5) . . ?
C10 O7 Tb2 137.4(5) . . ?
C10 O6 Co2 127.3(6) . . ?
C20 O10 Co1 89.5(5) . . ?
C25 O12 Tb2 146.6(7) . . ?
C25 O14 Tb2 139.2(6) . 2_556 ?
C41 O21 Tb3 128.8(7) . . ?
C41 O21 H21 115.6 . . ?
Tb3 O21 H21 115.6 . . ?
C15 O8 Co1 125.2(6) . . ?
C15 O9 Tb2 139.3(6) . . ?
C7 N1 C8 120.8(7) . . ?
C7 N1 Co2 125.1(6) . . ?
C8 N1 Co2 113.4(5) . . ?
C36 O18 Tb3 93.7(6) . . ?
Tb2 O13 H13E 135.5(7) . . ?
Tb2 O13 H13D 100.7(6) . . ?
H13E O13 H13D 108.5(9) . . ?
C31 O19 Tb3 140.0(7) . . ?
C36 O17 Tb3 93.1(6) . . ?
O1 C1 C2 125.1(8) . . ?
O1 C1 C6 116.8(8) . . ?
C2 C1 C6 117.9(8) . . ?
O11 C20 O10 119.1(8) . . ?
O11 C20 C21 121.6(9) . . ?
O10 C20 C21 119.2(8) . . ?
O11 C20 Co1 59.6(4) . . ?
O10 C20 Co1 59.9(4) . . ?
C21 C20 Co1 170.8(6) . . ?
O7 C10 O6 125.8(8) . . ?
O7 C10 C11 120.2(9) . . ?
O6 C10 C11 113.9(9) . . ?
O5 C30 H30A 109.5 . . ?
O5 C30 H30B 109.5 . . ?
H30A C30 H30B 109.5 . . ?
O5 C30 H30C 109.5 . . ?
H30A C30 H30C 109.5 . . ?
H30B C30 H30C 109.5 . . ?
O3 C9 C8 108.0(6) . . ?
O3 C9 H9A 110.1 . . ?
C8 C9 H9A 110.1 . . ?
O3 C9 H9B 110.1 . . ?
C8 C9 H9B 110.1 . . ?
H9A C9 H9B 108.4 . . ?
C5 C6 C1 121.1(10) . . ?
C5 C6 H6 119.4 . . ?
C1 C6 H6 119.4 . . ?
N1 C8 C9 104.4(6) . . ?
N1 C8 H8A 110.9 . . ?
C9 C8 H8A 110.9 . . ?
N1 C8 H8B 110.9 . . ?
C9 C8 H8B 110.9 . . ?
H8A C8 H8B 108.9 . . ?
C22 C21 C20 110.3(9) . . ?
C22 C21 C24 111.4(14) . . ?
C20 C21 C24 105.9(9) . . ?
C22 C21 C23 111.0(12) . . ?
C20 C21 C23 110.5(10) . . ?
C24 C21 C23 107.6(13) . . ?
O19 C31 O20 123.1(10) . . ?
O19 C31 C32 119.1(10) . . ?
O20 C31 C32 117.8(9) . . ?
N1 C7 C2 125.3(8) . . ?
N1 C7 H7 117.4 . . ?
C2 C7 H7 117.4 . . ?
O17 C36 O18 119.2(10) . . ?
O17 C36 C37 120.7(10) . . ?
O18 C36 C37 120.0(11) . . ?
O17 C36 Tb3 60.0(5) . . ?
O18 C36 Tb3 59.2(5) . . ?
C37 C36 Tb3 177.1(9) . . ?
O14 C25 O12 124.5(9) . . ?
O14 C25 C26 118.1(9) . . ?
O12 C25 C26 117.2(10) . . ?
O21 C41 H41A 109.5 . . ?
O21 C41 H41B 109.4 . . ?
H41A C41 H41B 109.5 . . ?
O21 C41 H41C 109.5 . . ?
H41A C41 H41C 109.5 . . ?
H41B C41 H41C 109.5 . . ?
C1 C2 C3 119.4(9) . . ?
C1 C2 C7 122.9(8) . . ?
C3 C2 C7 117.7(9) . . ?
O9 C15 O8 124.6(9) . . ?
O9 C15 C16 121.0(10) . . ?
O8 C15 C16 114.3(10) . . ?
C6 C5 C4 120.0(11) . . ?
C6 C5 H5 120.0 . . ?
C4 C5 H5 120.0 . . ?
C12 C11 C14 112.7(13) . . ?
C12 C11 C10 110.6(10) . . ?
C14 C11 C10 111.5(10) . . ?
C12 C11 C13 111.9(15) . . ?
C14 C11 C13 105.9(13) . . ?
C10 C11 C13 103.8(9) . . ?
C35 C32 C34 109.6(14) . . ?
C35 C32 C33 111.7(13) . . ?
C34 C32 C33 106.1(12) . . ?
C35 C32 C31 110.8(10) . . ?
C34 C32 C31 107.6(11) . . ?
C33 C32 C31 111.0(10) . . ?
C38 C37 C36 111.1(11) . . ?
C38 C37 C39 109.0(13) . . ?
C36 C37 C39 106.3(13) . . ?
C38 C37 C40 110.1(13) . . ?
C36 C37 C40 110.3(11) . . ?
C39 C37 C40 110.0(13) . . ?
C19 C16 C17 110.9(17) . . ?
C19 C16 C18 108.5(15) . . ?
C17 C16 C18 107.6(14) . . ?
C19 C16 C15 109.6(11) . . ?
C17 C16 C15 108.6(11) . . ?
C18 C16 C15 111.6(11) . . ?
C28A C26 C29A 116(3) . . ?
C28A C26 C25 116(2) . . ?
C29B C26 C25 111.3(17) . . ?
C29A C26 C25 108.9(17) . . ?
C29B C26 C27B 114(3) . . ?
C25 C26 C27B 109.8(13) . . ?
C29B C26 C28B 118(3) . . ?
C25 C26 C28B 107.3(14) . . ?
C27B C26 C28B 95.0(19) . . ?
C28A C26 C27A 108(3) . . ?
C29A C26 C27A 101(3) . . ?
C25 C26 C27A 105.0(14) . . ?
C3 C4 C5 118.5(11) . . ?
C3 C4 H4A 120.8 . . ?
C5 C4 H4A 120.8 . . ?
C37 C40 H40A 109.5 . . ?
C37 C40 H40B 109.5 . . ?
H40A C40 H40B 109.5 . . ?
C37 C40 H40C 109.5 . . ?
H40A C40 H40C 109.5 . . ?
H40B C40 H40C 109.5 . . ?
C21 C23 H23A 109.5 . . ?
C21 C23 H23B 109.5 . . ?
H23A C23 H23B 109.5 . . ?
C21 C23 H23C 109.5 . . ?
H23A C23 H23C 109.5 . . ?
H23B C23 H23C 109.5 . . ?
C37 C38 H38A 109.5 . . ?
C37 C38 H38B 109.5 . . ?
H38A C38 H38B 109.5 . . ?
C37 C38 H38C 109.5 . . ?
H38A C38 H38C 109.5 . . ?
H38B C38 H38C 109.5 . . ?
C4 C3 C2 123.0(11) . . ?
C4 C3 H3 118.5 . . ?
C2 C3 H3 118.5 . . ?
C11 C14 H14A 109.5 . . ?
C11 C14 H14B 109.4 . . ?
H14A C14 H14B 109.5 . . ?
C11 C14 H14C 109.5 . . ?
H14A C14 H14C 109.5 . . ?
H14B C14 H14C 109.5 . . ?
C32 C33 H33A 109.5 . . ?
C32 C33 H33B 109.4 . . ?
H33A C33 H33B 109.5 . . ?
C32 C33 H33C 109.5 . . ?
H33A C33 H33C 109.5 . . ?
H33B C33 H33C 109.5 . . ?
C11 C12 H12A 109.5 . . ?
C11 C12 H12B 109.5 . . ?
H12A C12 H12B 109.5 . . ?
C11 C12 H12C 109.5 . . ?
H12A C12 H12C 109.5 . . ?
H12B C12 H12C 109.5 . . ?
C37 C39 H39A 109.4 . . ?
C37 C39 H39B 109.5 . . ?
H39A C39 H39B 109.5 . . ?
C37 C39 H39C 109.5 . . ?
H39A C39 H39C 109.5 . . ?
H39B C39 H39C 109.5 . . ?
C21 C22 H22A 109.5 . . ?
C21 C22 H22B 109.5 . . ?
H22A C22 H22B 109.5 . . ?
C21 C22 H22C 109.5 . . ?
H22A C22 H22C 109.5 . . ?
H22B C22 H22C 109.5 . . ?
C21 C24 H24A 109.5 . . ?
C21 C24 H24B 109.5 . . ?
H24A C24 H24B 109.5 . . ?
C21 C24 H24C 109.4 . . ?
H24A C24 H24C 109.5 . . ?
H24B C24 H24C 109.5 . . ?
C32 C34 H34A 109.5 . . ?
C32 C34 H34B 109.4 . . ?
H34A C34 H34B 109.5 . . ?
C32 C34 H34C 109.5 . . ?
H34A C34 H34C 109.5 . . ?
H34B C34 H34C 109.5 . . ?
C32 C35 H35A 109.5 . . ?
C32 C35 H35B 109.5 . . ?
H35A C35 H35B 109.5 . . ?
C32 C35 H35C 109.4 . . ?
H35A C35 H35C 109.5 . . ?
H35B C35 H35C 109.5 . . ?
C16 C18 H18A 109.5 . . ?
C16 C18 H18B 109.5 . . ?
H18A C18 H18B 109.5 . . ?
C16 C18 H18C 109.5 . . ?
H18A C18 H18C 109.5 . . ?
H18B C18 H18C 109.5 . . ?
C11 C13 H13A 109.5 . . ?
C11 C13 H13B 109.5 . . ?
H13A C13 H13B 109.5 . . ?
C11 C13 H13C 109.5 . . ?
H13A C13 H13C 109.5 . . ?
H13B C13 H13C 109.5 . . ?
C16 C17 H17A 109.5 . . ?
C16 C17 H17B 109.5 . . ?
H17A C17 H17B 109.5 . . ?
C16 C17 H17C 109.5 . . ?
H17A C17 H17C 109.5 . . ?
H17B C17 H17C 109.5 . . ?
C42 O23 H23 109.7 . . ?
C16 C19 H19A 109.4 . . ?
C16 C19 H19B 109.5 . . ?
H19A C19 H19B 109.5 . . ?
C16 C19 H19C 109.5 . . ?
H19A C19 H19C 109.5 . . ?
H19B C19 H19C 109.5 . . ?
C26 C27A H27A 109.4 . . ?
C26 C27A H27B 109.5 . . ?
H27A C27A H27B 109.5 . . ?
C26 C27A H27C 109.6 . . ?
H27A C27A H27C 109.5 . . ?
H27B C27A H27C 109.5 . . ?
C26 C27B H27D 109.5 . . ?
C26 C27B H27E 109.4 . . ?
H27D C27B H27E 109.5 . . ?
C26 C27B H27F 109.5 . . ?
H27D C27B H27F 109.5 . . ?
H27E C27B H27F 109.5 . . ?
C26 C28A H28A 109.4 . . ?
C26 C28A H28B 109.4 . . ?
H28A C28A H28B 109.5 . . ?
C26 C28A H28C 109.6 . . ?
H28A C28A H28C 109.5 . . ?
H28B C28A H28C 109.5 . . ?
C26 C28B H28D 109.6 . . ?
C26 C28B H28E 109.6 . . ?
H28D C28B H28E 109.4 . . ?
C26 C28B H28F 109.6 . . ?
H28D C28B H28F 109.4 . . ?
H28E C28B H28F 109.4 . . ?
C26 C29A H29A 110.8 . . ?
C26 C29A H29B 110.1 . . ?
H29A C29A H29B 108.2 . . ?
C26 C29A H29C 111.2 . . ?
H29A C29A H29C 108.1 . . ?
H29B C29A H29C 108.4 . . ?
C26 C29B H29D 109.8 . . ?
C26 C29B H29E 109.5 . . ?
H29D C29B H29E 109.5 . . ?
C26 C29B H29F 109.1 . . ?
H29D C29B H29F 109.5 . . ?
H29E C29B H29F 109.5 . . ?
O23 C42 H42A 109.7 . . ?
O23 C42 H42B 109.2 . . ?
H42A C42 H42B 109.5 . . ?
O23 C42 H42C 109.5 . . ?
H42A C42 H42C 109.5 . . ?
H42B C42 H42C 109.5 . . ?

loop_
_geom_bond_atom_site_label_1
_geom_bond_atom_site_label_2
_geom_bond_distance
_geom_bond_site_symmetry_2
_geom_bond_publ_flag
Tb1 O15 2.334(5) . ?
Tb1 O15 2.334(5) 2_556 ?
Tb1 O16 2.375(5) . ?
Tb1 O16 2.375(5) 2_556 ?
Tb1 O4 2.375(5) . ?
Tb1 O4 2.375(5) 2_556 ?
Tb1 O5 2.497(5) . ?
Tb1 O5 2.497(5) 2_556 ?
Tb1 Co1 3.4639(10) 2_556 ?
Tb1 Co1 3.4640(10) . ?
Tb1 Co2 3.4746(10) . ?
Tb1 Co2 3.4746(10) 2_556 ?
Tb2 O12 2.299(7) . ?
Tb2 O7 2.355(6) . ?
Tb2 O14 2.355(6) 2_556 ?
Tb2 O15 2.374(5) . ?
Tb2 O9 2.378(6) . ?
Tb2 O13 2.439(7) . ?
Tb2 O3 2.444(5) . ?
Tb2 O4 2.459(5) . ?
Tb2 Co2 3.4095(11) . ?
Tb2 Co1 3.4150(11) . ?
Tb3 O19 2.308(7) . ?
Tb3 O19 2.308(7) 2_656 ?
Tb3 O18 2.369(7) 2_656 ?
Tb3 O18 2.369(7) . ?
Tb3 O17 2.387(7) 2_656 ?
Tb3 O17 2.387(7) . ?
Tb3 O21 2.394(6) 2_656 ?
Tb3 O21 2.394(6) . ?
Tb3 C36 2.751(11) . ?
Tb3 C36 2.751(11) 2_656 ?
Co2 O1 1.885(5) . ?
Co2 N1 1.886(7) . ?
Co2 O6 1.902(6) . ?
Co2 O3 1.910(5) . ?
Co2 O4 1.935(5) . ?
Co2 O5 1.945(5) . ?
Co1 O8 2.008(6) . ?
Co1 O15 2.073(5) . ?
Co1 O3 2.112(5) . ?
Co1 O11 2.141(6) . ?
Co1 O10 2.146(6) . ?
Co1 O5 2.148(5) . ?
Co1 C20 2.481(9) . ?
O15 H15 0.9800 . ?
O16 H16A 0.8716 . ?
O16 H16B 0.8714 . ?
O5 C30 1.455(9) . ?
O1 C1 1.310(9) . ?
O4 H4 0.9800 . ?
O3 C9 1.426(9) . ?
O11 C20 1.254(10) . ?
O7 C10 1.229(11) . ?
O6 C10 1.276(10) . ?
O10 C20 1.264(10) . ?
O12 C25 1.243(11) . ?
O14 C25 1.229(11) . ?
O14 Tb2 2.355(6) 2_556 ?
O21 C41 1.406(12) . ?
O21 H21 0.9300 . ?
O20 C31 1.249(12) . ?
O8 C15 1.271(11) . ?
O9 C15 1.222(11) . ?
N1 C7 1.272(11) . ?
N1 C8 1.495(11) . ?
O18 C36 1.255(12) . ?
O13 H13E 0.883(7) . ?
O13 H13D 0.799(9) . ?
O19 C31 1.223(11) . ?
O17 C36 1.247(12) . ?
C1 C2 1.386(12) . ?
C1 C6 1.438(13) . ?
C20 C21 1.516(12) . ?
C10 C11 1.546(12) . ?
C30 H30A 0.9600 . ?
C30 H30B 0.9600 . ?
C30 H30C 0.9600 . ?
C9 C8 1.532(12) . ?
C9 H9A 0.9700 . ?
C9 H9B 0.9700 . ?
C6 C5 1.384(14) . ?
C6 H6 0.9300 . ?
C8 H8A 0.9700 . ?
C8 H8B 0.9700 . ?
C21 C22 1.493(16) . ?
C21 C24 1.520(17) . ?
C21 C23 1.522(17) . ?
C31 C32 1.542(14) . ?
C7 C2 1.429(13) . ?
C7 H7 0.9300 . ?
C36 C37 1.514(15) . ?
C25 C26 1.539(14) . ?
C41 H41A 0.9600 . ?
C41 H41B 0.9600 . ?
C41 H41C 0.9600 . ?
C2 C3 1.413(14) . ?
C15 C16 1.534(14) . ?
C5 C4 1.413(17) . ?
C5 H5 0.9300 . ?
C11 C12 1.486(19) . ?
C11 C14 1.487(17) . ?
C11 C13 1.550(18) . ?
C32 C35 1.498(17) . ?
C32 C34 1.528(18) . ?
C32 C33 1.532(16) . ?
C37 C38 1.504(18) . ?
C37 C39 1.53(2) . ?
C37 C40 1.543(18) . ?
C16 C19 1.47(2) . ?
C16 C17 1.50(2) . ?
C16 C18 1.517(19) . ?
C26 C28A 1.28(4) . ?
C26 C29B 1.39(3) . ?
C26 C29A 1.50(4) . ?
C26 C27B 1.57(3) . ?
C26 C28B 1.63(3) . ?
C26 C27A 1.71(4) . ?
C4 C3 1.360(16) . ?
C4 H4A 0.9300 . ?
C40 H40A 0.9600 . ?
C40 H40B 0.9600 . ?
C40 H40C 0.9600 . ?
C23 H23A 0.9600 . ?
C23 H23B 0.9600 . ?
C23 H23C 0.9600 . ?
C38 H38A 0.9600 . ?
C38 H38B 0.9600 . ?
C38 H38C 0.9600 . ?
C3 H3 0.9300 . ?
C14 H14A 0.9600 . ?
C14 H14B 0.9600 . ?
C14 H14C 0.9600 . ?
C33 H33A 0.9600 . ?
C33 H33B 0.9600 . ?
C33 H33C 0.9600 . ?
C12 H12A 0.9600 . ?
C12 H12B 0.9600 . ?
C12 H12C 0.9600 . ?
C39 H39A 0.9600 . ?
C39 H39B 0.9600 . ?
C39 H39C 0.9600 . ?
C22 H22A 0.9600 . ?
C22 H22B 0.9600 . ?
C22 H22C 0.9600 . ?
C24 H24A 0.9600 . ?
C24 H24B 0.9600 . ?
C24 H24C 0.9600 . ?
C34 H34A 0.9600 . ?
C34 H34B 0.9600 . ?
C34 H34C 0.9600 . ?
C35 H35A 0.9600 . ?
C35 H35B 0.9600 . ?
C35 H35C 0.9600 . ?
C18 H18A 0.9600 . ?
C18 H18B 0.9600 . ?
C18 H18C 0.9600 . ?
C13 H13A 0.9600 . ?
C13 H13B 0.9600 . ?
C13 H13C 0.9600 . ?
C17 H17A 0.9600 . ?
C17 H17B 0.9600 . ?
C17 H17C 0.9600 . ?
O23 C42 1.389(13) . ?
O23 H23 0.8229 . ?
C19 H19A 0.9600 . ?
C19 H19B 0.9600 . ?
C19 H19C 0.9600 . ?
C27A H27A 0.9600 . ?
C27A H27B 0.9600 . ?
C27A H27C 0.9600 . ?
C27B H27D 0.9600 . ?
C27B H27E 0.9600 . ?
C27B H27F 0.9600 . ?
C28A H28A 0.9600 . ?
C28A H28B 0.9600 . ?
C28A H28C 0.9600 . ?
C28B H28D 0.9612 . ?
C28B H28E 0.9612 . ?
C28B H28F 0.9612 . ?
C29A H29A 0.9723 . ?
C29A H29B 0.9715 . ?
C29A H29C 0.9728 . ?
C29B H29D 0.9601 . ?
C29B H29E 0.9601 . ?
C29B H29F 0.9601 . ?
C42 H42A 0.9600 . ?
C42 H42B 0.9600 . ?
C42 H42C 0.9600 . ?
